data_7707835
loop_
_publ_author_name
'Prei\&sing, Lars'
'Behling, Elias'
'Schnepf, Andreas'

_publ_section_title
;
 GeCl<sub>x</sub>[Co(CO)<sub>3</sub>PR<sub>3</sub>]<sub>4-x</sub> (x =
 0-3; R = <sup>n</sup>Pr, <sup>n</sup>Bu): from cobalt substituted
 germanes to novel binary cluster compounds.
;
_journal_issue 31
_journal_name_full 'Dalton transactions (Cambridge, England : 2003)'
_journal_page_first 10789
_journal_page_last 10797
_journal_paper_doi 10.1039/d1dt02016a
_journal_volume 50
_journal_year 2021
_chemical_formula_moiety 'C12 H21 Cl3 Co Ge O3 P'
_chemical_formula_sum 'C12 H21 Cl3 Co Ge O3 P'
_chemical_formula_weight 482.13
_space_group_crystal_system monoclinic
_space_group_IT_number 14
_space_group_name_Hall '-P 2yn'
_space_group_name_H-M_alt 'P 1 21/n 1'
_atom_sites_solution_hydrogens geom
_atom_sites_solution_primary dual
_audit_creation_date 2020-06-10
_audit_creation_method
;
Olex2 1.2
(compiled 2018.05.29 svn.r3508 for OlexSys, GUI svn.r5506)
;
_audit_update_record
;
2021-05-12 deposited with the CCDC.	2021-07-15 downloaded from the CCDC.
;
_cell_angle_alpha 90
_cell_angle_beta 91.392(2)
_cell_angle_gamma 90
_cell_formula_units_Z 4
_cell_length_a 10.1543(11)
_cell_length_b 18.346(2)
_cell_length_c 11.0901(12)
_cell_measurement_reflns_used 5535
_cell_measurement_temperature 150
_cell_measurement_theta_max 28.800
_cell_measurement_theta_min 2.293
_cell_volume 2065.4(4)
_computing_cell_refinement 'SAINT V8.40A (Bruker, 2016)'
_computing_data_reduction 'SAINT V8.40A (Bruker, 2016)'
_computing_molecular_graphics 'Olex2 (Dolomanov et al., 2009)'
_computing_publication_material 'Olex2 (Dolomanov et al., 2009)'
_computing_structure_refinement 'ShelXL (Sheldrick, 2015)'
_computing_structure_solution 'ShelXT (Sheldrick, 2015)'
_diffrn_ambient_temperature 150
_diffrn_detector 'Bruker APEX2 area detector'
_diffrn_detector_area_resol_mean 7.9
_diffrn_detector_type 'CCD area detector'
_diffrn_measured_fraction_theta_full 1.000
_diffrn_measured_fraction_theta_max 1.000
_diffrn_measurement_device 'three-circle diffractometer'
_diffrn_measurement_device_type 'Bruker SMART APEX2 area detector'
_diffrn_measurement_method '\w and \f scans'
_diffrn_radiation_monochromator 'mirror optics'
_diffrn_radiation_probe x-ray
_diffrn_radiation_type MoK\a
_diffrn_radiation_wavelength 0.71073
_diffrn_reflns_av_R_equivalents 0.0535
_diffrn_reflns_av_unetI/netI 0.0432
_diffrn_reflns_Laue_measured_fraction_full 1.000
_diffrn_reflns_Laue_measured_fraction_max 1.000
_diffrn_reflns_limit_h_max 14
_diffrn_reflns_limit_h_min -14
_diffrn_reflns_limit_k_max 26
_diffrn_reflns_limit_k_min -26
_diffrn_reflns_limit_l_max 15
_diffrn_reflns_limit_l_min -15
_diffrn_reflns_number 34206
_diffrn_reflns_point_group_measured_fraction_full 1.000
_diffrn_reflns_point_group_measured_fraction_max 1.000
_diffrn_reflns_theta_full 25.242
_diffrn_reflns_theta_max 30.510
_diffrn_reflns_theta_min 2.146
_diffrn_source 'microfocus sealed X-ray tube'
_diffrn_source_type 'Incoatec I\ms'
_exptl_absorpt_coefficient_mu 2.727
_exptl_absorpt_correction_T_max 0.7461
_exptl_absorpt_correction_T_min 0.5920
_exptl_absorpt_correction_type multi-scan
_exptl_absorpt_process_details
'SADABS-2016/2 (Bruker,2016/2) was used for absorption correction. wR2(int) was 0.1083 before and 0.0553 after correction. The Ratio of minimum to maximum transmission is 0.7935. The \l/2 correction factor is Not present.'
_exptl_crystal_colour 'light yellow'
_exptl_crystal_colour_modifier light
_exptl_crystal_colour_primary yellow
_exptl_crystal_density_diffrn 1.551
_exptl_crystal_description plank
_exptl_crystal_F_000 968
_exptl_crystal_size_max 0.21
_exptl_crystal_size_mid 0.162
_exptl_crystal_size_min 0.053
_refine_diff_density_max 1.155
_refine_diff_density_min -0.392
_refine_diff_density_rms 0.097
_refine_ls_extinction_method none
_refine_ls_goodness_of_fit_ref 1.021
_refine_ls_hydrogen_treatment constr
_refine_ls_matrix_type full
_refine_ls_number_parameters 193
_refine_ls_number_reflns 6300
_refine_ls_number_restraints 0
_refine_ls_restrained_S_all 1.021
_refine_ls_R_factor_all 0.0640
_refine_ls_R_factor_gt 0.0382
_refine_ls_shift/su_max 0.001
_refine_ls_shift/su_mean 0.000
_refine_ls_structure_factor_coef Fsqd
_refine_ls_weighting_details 'w=1/[\s^2^(Fo^2^)+(0.0432P)^2^+0.8143P] where P=(Fo^2^+2Fc^2^)/3'
_refine_ls_weighting_scheme calc
_refine_ls_wR_factor_gt 0.0880
_refine_ls_wR_factor_ref 0.1000
_reflns_Friedel_coverage 0.000
_reflns_number_gt 4387
_reflns_number_total 6300
_reflns_threshold_expression 'I > 2\s(I)'
_cod_data_source_file d1dt02016a2.cif
_cod_data_source_block 84
_cod_depositor_comments 'Adding full bibliography for 7707835--7707841.cif.'
_cod_database_code 7707835
_shelx_shelxl_version_number 2014/7
_shelx_space_group_comment
;
The symmetry employed for this shelxl refinement is uniquely defined
by the following loop, which should always be used as a source of
symmetry information in preference to the above space-group names.
They are only intended as comments.
;
_shelx_estimated_absorpt_t_max 0.869
_shelx_estimated_absorpt_t_min 0.598
_olex2_refinement_description
;
1. Fixed Uiso
 At 1.2 times of:
  All C(H,H) groups
 At 1.5 times of:
  All C(H,H,H) groups
2.a Secondary CH2 refined with riding coordinates:
 C101(H10A,H10B), C102(H10C,H10D), C104(H10H,H10I), C105(H10J,H10K), C106(H10L,
 H10M), C107(H10N,H10O)
2.b Idealised Me refined as rotating group:
 C00K(H00A,H00B,H00C), C103(H10E,H10F,H10G), C108(H10P,H10Q,H10R)
;
_olex2_submission_special_instructions 'No special instructions were received'

loop_
_space_group_symop_operation_xyz
'x, y, z'
'-x+1/2, y+1/2, -z+1/2'
'-x, -y, -z'
'x-1/2, -y-1/2, z-1/2'

loop_
_atom_site_label
_atom_site_type_symbol
_atom_site_fract_x
_atom_site_fract_y
_atom_site_fract_z
_atom_site_U_iso_or_equiv
_atom_site_adp_type
_atom_site_occupancy
_atom_site_site_symmetry_order
_atom_site_calc_flag
_atom_site_refinement_flags_posn
_atom_site_refinement_flags_adp
_atom_site_refinement_flags_occupancy
_atom_site_disorder_assembly
_atom_site_disorder_group
Ge1 Ge 0.32479(2) 0.66755(2) 0.37844(2) 0.02507(8) Uani 1 1 d . . . . .
Co1 Co 0.54921(3) 0.66397(2) 0.38309(3) 0.02144(9) Uani 1 1 d . . . . .
Cl11 Cl 0.22848(7) 0.62706(5) 0.21454(7) 0.04387(19) Uani 1 1 d . . . . .
Cl12 Cl 0.23443(7) 0.77421(4) 0.39666(7) 0.04240(18) Uani 1 1 d . . . . .
Cl13 Cl 0.22569(6) 0.60672(4) 0.51819(6) 0.03773(17) Uani 1 1 d . . . . .
P1 P 0.76732(6) 0.66468(3) 0.38431(5) 0.02035(13) Uani 1 1 d . . . . .
O12 O 0.5283(2) 0.50548(11) 0.35987(19) 0.0434(5) Uani 1 1 d . . . . .
O14 O 0.5413(2) 0.75367(14) 0.1656(2) 0.0541(6) Uani 1 1 d . . . . .
O16 O 0.5368(2) 0.72685(14) 0.62464(19) 0.0531(6) Uani 1 1 d . . . . .
C00K C 0.8838(4) 0.88405(17) 0.3831(3) 0.0502(8) Uani 1 1 d . . . . .
H00A H 0.8522 0.9260 0.3359 0.075 Uiso 1 1 calc GR . . . .
H00B H 0.9751 0.8733 0.3625 0.075 Uiso 1 1 calc GR . . . .
H00C H 0.8796 0.8953 0.4693 0.075 Uiso 1 1 calc GR . . . .
C11 C 0.5391(2) 0.56703(16) 0.3697(2) 0.0294(6) Uani 1 1 d . . . . .
C13 C 0.5449(2) 0.71892(17) 0.2505(3) 0.0343(6) Uani 1 1 d . . . . .
C15 C 0.5439(2) 0.70278(16) 0.5304(3) 0.0323(6) Uani 1 1 d . . . . .
C101 C 0.8379(3) 0.64258(17) 0.2387(3) 0.0358(6) Uani 1 1 d . . . . .
H10A H 0.8172 0.6829 0.1820 0.043 Uiso 1 1 calc R . . . .
H10B H 0.9349 0.6405 0.2493 0.043 Uiso 1 1 calc R . . . .
C102 C 0.7919(3) 0.57212(18) 0.1815(3) 0.0422(7) Uani 1 1 d . . . . .
H10C H 0.6977 0.5766 0.1575 0.051 Uiso 1 1 calc R . . . .
H10D H 0.8001 0.5323 0.2415 0.051 Uiso 1 1 calc R . . . .
C103 C 0.8705(3) 0.55255(19) 0.0717(3) 0.0507(8) Uani 1 1 d . . . . .
H10E H 0.8641 0.5922 0.0127 0.076 Uiso 1 1 calc GR . . . .
H10F H 0.8353 0.5077 0.0356 0.076 Uiso 1 1 calc GR . . . .
H10G H 0.9630 0.5451 0.0959 0.076 Uiso 1 1 calc GR . . . .
C104 C 0.8421(3) 0.75162(15) 0.4250(3) 0.0346(6) Uani 1 1 d . . . . .
H10H H 0.8252 0.7608 0.5113 0.041 Uiso 1 1 calc R . . . .
H10I H 0.9386 0.7468 0.4171 0.041 Uiso 1 1 calc R . . . .
C105 C 0.7979(3) 0.81821(16) 0.3544(3) 0.0429(7) Uani 1 1 d . . . . .
H10J H 0.7055 0.8296 0.3736 0.051 Uiso 1 1 calc R . . . .
H10K H 0.8013 0.8075 0.2670 0.051 Uiso 1 1 calc R . . . .
C106 C 0.8471(3) 0.60034(16) 0.4875(2) 0.0326(6) Uani 1 1 d . . . . .
H10L H 0.8304 0.5505 0.4564 0.039 Uiso 1 1 calc R . . . .
H10M H 0.9433 0.6087 0.4857 0.039 Uiso 1 1 calc R . . . .
C107 C 0.8060(3) 0.60284(17) 0.6171(2) 0.0383(7) Uani 1 1 d . . . . .
H10N H 0.7167 0.5817 0.6230 0.046 Uiso 1 1 calc R . . . .
H10O H 0.8015 0.6543 0.6435 0.046 Uiso 1 1 calc R . . . .
C108 C 0.9002(3) 0.56152(18) 0.7010(3) 0.0445(7) Uani 1 1 d . . . . .
H10P H 0.9065 0.5107 0.6742 0.067 Uiso 1 1 calc GR . . . .
H10Q H 0.8674 0.5630 0.7833 0.067 Uiso 1 1 calc GR . . . .
H10R H 0.9875 0.5842 0.6994 0.067 Uiso 1 1 calc GR . . . .

loop_
_atom_site_aniso_label
_atom_site_aniso_U_11
_atom_site_aniso_U_22
_atom_site_aniso_U_33
_atom_site_aniso_U_23
_atom_site_aniso_U_13
_atom_site_aniso_U_12
Ge1 0.01339(12) 0.03314(16) 0.02867(15) 0.00081(11) 0.00056(10) 0.00068(10)
Co1 0.01272(15) 0.02951(19) 0.02210(17) -0.00031(13) 0.00083(11) 0.00071(12)
Cl11 0.0281(3) 0.0652(5) 0.0378(4) -0.0054(4) -0.0076(3) -0.0066(3)
Cl12 0.0289(3) 0.0386(4) 0.0598(5) 0.0029(3) 0.0029(3) 0.0092(3)
Cl13 0.0244(3) 0.0473(4) 0.0418(4) 0.0080(3) 0.0077(3) -0.0025(3)
P1 0.0129(3) 0.0262(3) 0.0219(3) 0.0009(2) 0.0009(2) 0.0004(2)
O12 0.0398(11) 0.0333(12) 0.0574(14) -0.0043(10) 0.0080(10) -0.0006(9)
O14 0.0341(11) 0.0819(17) 0.0459(13) 0.0295(13) -0.0062(10) -0.0059(12)
O16 0.0339(11) 0.0818(18) 0.0436(13) -0.0278(12) 0.0001(9) 0.0061(11)
C00K 0.052(2) 0.0329(17) 0.066(2) 0.0082(15) 0.0054(17) -0.0071(15)
C11 0.0174(11) 0.0408(17) 0.0301(13) -0.0019(12) 0.0035(10) 0.0017(11)
C13 0.0156(11) 0.0520(18) 0.0352(14) 0.0059(13) -0.0006(10) -0.0008(11)
C15 0.0158(11) 0.0429(16) 0.0381(15) -0.0077(13) 0.0004(10) 0.0023(11)
C101 0.0240(13) 0.0490(17) 0.0347(15) -0.0022(13) 0.0070(11) 0.0024(12)
C102 0.0366(15) 0.056(2) 0.0341(15) -0.0119(14) 0.0094(12) 0.0024(14)
C103 0.0524(19) 0.060(2) 0.0399(17) -0.0139(16) 0.0166(15) 0.0086(17)
C104 0.0269(13) 0.0335(15) 0.0432(16) 0.0007(12) -0.0017(11) -0.0040(11)
C105 0.0380(16) 0.0384(17) 0.0523(19) 0.0048(14) 0.0035(14) 0.0057(13)
C106 0.0224(12) 0.0393(16) 0.0360(15) 0.0048(12) -0.0018(11) 0.0014(11)
C107 0.0319(14) 0.0516(18) 0.0312(15) 0.0099(13) -0.0034(11) -0.0025(13)
C108 0.0516(19) 0.0473(19) 0.0342(16) 0.0100(14) -0.0074(14) 0.0023(15)

loop_
_atom_type_symbol
_atom_type_description
_atom_type_scat_dispersion_real
_atom_type_scat_dispersion_imag
_atom_type_scat_source
C C 0.0033 0.0016 'International Tables Vol C Tables 4.2.6.8 and 6.1.1.4'
H H 0.0000 0.0000 'International Tables Vol C Tables 4.2.6.8 and 6.1.1.4'
Cl Cl 0.1484 0.1585 'International Tables Vol C Tables 4.2.6.8 and 6.1.1.4'
Co Co 0.3494 0.9721 'International Tables Vol C Tables 4.2.6.8 and 6.1.1.4'
Ge Ge 0.1547 1.8001 'International Tables Vol C Tables 4.2.6.8 and 6.1.1.4'
O O 0.0106 0.0060 'International Tables Vol C Tables 4.2.6.8 and 6.1.1.4'
P P 0.1023 0.0942 'International Tables Vol C Tables 4.2.6.8 and 6.1.1.4'

loop_
_geom_angle_atom_site_label_1
_geom_angle_atom_site_label_2
_geom_angle_atom_site_label_3
_geom_angle
_geom_angle_site_symmetry_1
_geom_angle_site_symmetry_3
_geom_angle_publ_flag
Cl11 Ge1 Co1 116.00(2) . . ?
Cl11 Ge1 Cl13 102.35(3) . . ?
Cl12 Ge1 Co1 116.62(2) . . ?
Cl12 Ge1 Cl11 101.72(3) . . ?
Cl12 Ge1 Cl13 101.07(3) . . ?
Cl13 Ge1 Co1 116.64(2) . . ?
P1 Co1 Ge1 177.80(2) . . ?
C11 Co1 Ge1 88.36(8) . . ?
C11 Co1 P1 93.54(8) . . ?
C13 Co1 Ge1 87.75(8) . . ?
C13 Co1 P1 90.34(8) . . ?
C13 Co1 C11 119.58(13) . . ?
C13 Co1 C15 121.95(14) . . ?
C15 Co1 Ge1 87.54(8) . . ?
C15 Co1 P1 92.54(8) . . ?
C15 Co1 C11 118.06(13) . . ?
C101 P1 Co1 113.99(9) . . ?
C104 P1 Co1 114.70(9) . . ?
C104 P1 C101 104.11(14) . . ?
C104 P1 C106 103.66(13) . . ?
C106 P1 Co1 115.44(9) . . ?
C106 P1 C101 103.51(13) . . ?
O12 C11 Co1 177.7(2) . . ?
O14 C13 Co1 179.4(3) . . ?
O16 C15 Co1 178.0(2) . . ?
C102 C101 P1 116.0(2) . . ?
C101 C102 C103 112.2(3) . . ?
C105 C104 P1 117.6(2) . . ?
C104 C105 C00K 111.9(3) . . ?
C107 C106 P1 116.8(2) . . ?
C106 C107 C108 112.6(3) . . ?

loop_
_geom_bond_atom_site_label_1
_geom_bond_atom_site_label_2
_geom_bond_distance
_geom_bond_site_symmetry_2
_geom_bond_publ_flag
Ge1 Co1 2.2791(4) . ?
Ge1 Cl11 2.1739(8) . ?
Ge1 Cl12 2.1726(8) . ?
Ge1 Cl13 2.1763(7) . ?
Co1 P1 2.2146(7) . ?
Co1 C11 1.788(3) . ?
Co1 C13 1.783(3) . ?
Co1 C15 1.784(3) . ?
P1 C101 1.828(3) . ?
P1 C104 1.818(3) . ?
P1 C106 1.820(3) . ?
O12 C11 1.139(3) . ?
O14 C13 1.137(3) . ?
O16 C15 1.139(3) . ?
C00K C105 1.519(4) . ?
C101 C102 1.509(4) . ?
C102 C103 1.515(4) . ?
C104 C105 1.513(4) . ?
C106 C107 1.507(4) . ?
C107 C108 1.521(4) . ?
